data_7029803
loop_
_publ_author_name
'Zhang, Lei'
'Kuang, Xiaofei'
'Wu, Xiaoyuan'
'Yang, Wenbin'
'Lu, Canzhong'

_publ_section_title
;
 Supramolecular interactions induced hinge-like motion of a metal-organic
 framework accompanied by anisotropic thermal expansion.
;
_journal_issue 19
_journal_name_full 'Dalton transactions (Cambridge, England : 2003)'
_journal_page_first 7146
_journal_page_last 7152
_journal_paper_doi 10.1039/c3dt53580k
_journal_volume 43
_journal_year 2014
_chemical_formula_sum 'C72 H48 Ag4 Mo8 N24 O26'
_chemical_formula_weight 2864.34
_chemical_name_systematic
; 
 ? 
;
_space_group_IT_number 15
_symmetry_cell_setting monoclinic
_symmetry_space_group_name_Hall '-C 2yc'
_symmetry_space_group_name_H-M 'C 1 2/c 1'
_atom_sites_solution_hydrogens geom
_atom_sites_solution_primary direct
_atom_sites_solution_secondary difmap
_audit_creation_method SHELXL-97
_cell_angle_alpha 90.00
_cell_angle_beta 115.366(4)
_cell_angle_gamma 90.00
_cell_formula_units_Z 4
_cell_length_a 22.1162(7)
_cell_length_b 16.2831(4)
_cell_length_c 25.6433(12)
_cell_measurement_reflns_used 12665
_cell_measurement_temperature 100.01(11)
_cell_measurement_theta_max 29.0560
_cell_measurement_theta_min 3.2110
_cell_volume 8344.4(6)
_computing_structure_refinement 'SHELXL-97 (Sheldrick, 1997)'
_computing_structure_solution 'SHELXS-97 (Sheldrick, 1990)'
_diffrn_ambient_temperature 100.01(11)
_diffrn_detector_area_resol_mean 10.3503
_diffrn_measured_fraction_theta_full 0.913
_diffrn_measured_fraction_theta_max 0.913
_diffrn_measurement_device_type 'SuperNova, Dual, Cu at zero, Atlas'
_diffrn_measurement_method '\w scans'
_diffrn_radiation_monochromator mirror
_diffrn_radiation_source 'SuperNova (Mo) X-ray Source'
_diffrn_radiation_type MoK\a
_diffrn_radiation_wavelength 0.71073
_diffrn_reflns_av_R_equivalents 0.0249
_diffrn_reflns_av_sigmaI/netI 0.0343
_diffrn_reflns_limit_h_max 26
_diffrn_reflns_limit_h_min -26
_diffrn_reflns_limit_k_max 19
_diffrn_reflns_limit_k_min -19
_diffrn_reflns_limit_l_max 25
_diffrn_reflns_limit_l_min -30
_diffrn_reflns_number 13579
_diffrn_reflns_theta_full 25.00
_diffrn_reflns_theta_max 25.00
_diffrn_reflns_theta_min 3.06
_exptl_absorpt_coefficient_mu 2.167
_exptl_absorpt_correction_T_max 1.00000
_exptl_absorpt_correction_T_min 0.63895
_exptl_absorpt_correction_type multi-scan
_exptl_crystal_colour brown
_exptl_crystal_density_diffrn 2.280
_exptl_crystal_density_method 'not measured'
_exptl_crystal_description block-like
_exptl_crystal_F_000 5520
_exptl_crystal_size_max 0.30
_exptl_crystal_size_mid 0.15
_exptl_crystal_size_min 0.10
_refine_diff_density_max 2.809
_refine_diff_density_min -2.278
_refine_diff_density_rms 0.177
_refine_ls_extinction_method none
_refine_ls_goodness_of_fit_ref 1.059
_refine_ls_hydrogen_treatment constr
_refine_ls_matrix_type full
_refine_ls_number_parameters 605
_refine_ls_number_reflns 6719
_refine_ls_number_restraints 0
_refine_ls_restrained_S_all 1.059
_refine_ls_R_factor_all 0.0440
_refine_ls_R_factor_gt 0.0383
_refine_ls_shift/su_max 0.001
_refine_ls_shift/su_mean 0.000
_refine_ls_structure_factor_coef Fsqd
_refine_ls_weighting_details 'calc w=1/[\s^2^(Fo^2^)+(0.0567P)^2^+104.0700P] where P=(Fo^2^+2Fc^2^)/3'
_refine_ls_weighting_scheme calc
_refine_ls_wR_factor_gt 0.1064
_refine_ls_wR_factor_ref 0.1110
_reflns_number_gt 5935
_reflns_number_total 6719
_reflns_threshold_expression >2sigma(I)
_cod_data_source_file c3dt53580k2.cif
_cod_data_source_block B_100K
_cod_depositor_comments
;Adding full bibliography for
 ./tmp-cod-update-bibliographies-12899/cifs/7029803.cif.
;
_cod_original_cell_volume 8344.4(5)
_cod_original_sg_symbol_H-M C2/c
_cod_database_code 7029803

loop_
_symmetry_equiv_pos_as_xyz
'x, y, z'
'-x, y, -z+1/2'
'x+1/2, y+1/2, z'
'-x+1/2, y+1/2, -z+1/2'
'-x, -y, -z'
'x, -y, z-1/2'
'-x+1/2, -y+1/2, -z'
'x+1/2, -y+1/2, z-1/2'

loop_
_atom_site_label
_atom_site_type_symbol
_atom_site_fract_x
_atom_site_fract_y
_atom_site_fract_z
_atom_site_U_iso_or_equiv
_atom_site_adp_type
_atom_site_occupancy
_atom_site_symmetry_multiplicity
_atom_site_calc_flag
_atom_site_refinement_flags
Ag1 Ag -0.65622(2) 0.04313(3) -0.632290(19) 0.01762(13) Uani 1 1 d .
Ag2 Ag -0.17721(2) 0.24829(3) -0.13282(2) 0.01853(14) Uani 1 1 d .
N10 N 0.1226(2) 0.0376(3) 0.0592(2) 0.0140(11) Uani 1 1 d .
N8 N 0.2800(2) -0.1867(3) -0.0786(2) 0.0127(11) Uani 1 1 d .
N1 N -0.5611(2) 0.1157(3) -0.5878(2) 0.0139(11) Uani 1 1 d .
N6 N -0.2616(2) 0.3226(3) -0.4369(2) 0.0118(11) Uani 1 1 d .
N7 N -0.0872(2) 0.1582(3) -0.0926(2) 0.0141(11) Uani 1 1 d .
C17 C -0.2646(3) 0.4347(4) -0.6119(3) 0.0151(13) Uani 1 1 d .
H17A H -0.2861 0.4405 -0.6518 0.018 Uiso 1 1 calc R
C18 C 0.2194(3) -0.1514(4) -0.1079(3) 0.0130(12) Uani 1 1 d .
H18A H 0.1993 -0.1556 -0.1479 0.016 Uiso 1 1 calc R
N12 N 0.2112(2) -0.0493(3) 0.0648(2) 0.0132(11) Uani 1 1 d .
C20 C -0.4669(3) 0.1872(4) -0.5890(3) 0.0156(13) Uani 1 1 d .
H20A H -0.4448 0.2071 -0.6101 0.019 Uiso 1 1 calc R
N2 N -0.2041(2) 0.4697(3) -0.5832(2) 0.0119(10) Uani 1 1 d .
N5 N -0.3521(2) 0.2897(3) -0.5274(2) 0.0123(11) Uani 1 1 d .
N3 N -0.2000(3) 0.2471(4) -0.2286(2) 0.0198(12) Uani 1 1 d .
C25 C -0.3761(3) 0.2431(4) -0.4975(3) 0.0107(12) Uani 1 1 d .
C26 C 0.0976(3) 0.0298(4) 0.0013(3) 0.0115(12) Uani 1 1 d .
C27 C 0.2778(3) -0.1382(4) 0.0092(3) 0.0153(13) Uani 1 1 d .
H27A H 0.2987 -0.1346 0.0493 0.018 Uiso 1 1 calc R
N11 N 0.1263(2) -0.0111(3) -0.0267(2) 0.0120(10) Uani 1 1 d .
C29 C -0.2017(3) 0.4163(4) -0.4950(2) 0.0104(12) Uani 1 1 d .
H29A H -0.1795 0.4123 -0.4551 0.013 Uiso 1 1 calc R
N9 N 0.2760(3) 0.0291(3) 0.2718(2) 0.0195(12) Uani 1 1 d .
C31 C -0.4404(3) 0.1984(3) -0.5298(3) 0.0113(12) Uani 1 1 d .
C32 C 0.0031(3) 0.1160(4) -0.0036(3) 0.0138(13) Uani 1 1 d .
H32A H 0.0226 0.1171 0.0365 0.017 Uiso 1 1 calc R
C33 C -0.0569(3) 0.1167(4) -0.1204(3) 0.0185(14) Uani 1 1 d .
H33A H -0.0767 0.1177 -0.1606 0.022 Uiso 1 1 calc R
C34 C -0.2905(3) 0.2736(4) -0.4123(3) 0.0130(13) Uani 1 1 d .
C35 C -0.4747(3) 0.1651(4) -0.4998(3) 0.0169(13) Uani 1 1 d .
H35A H -0.4576 0.1700 -0.4599 0.020 Uiso 1 1 calc R
N4 N -0.3470(2) 0.2317(3) -0.4404(2) 0.0119(10) Uani 1 1 d .
C37 C 0.3077(3) -0.0045(4) 0.2430(3) 0.0210(14) Uani 1 1 d .
H37A H 0.3520 -0.0207 0.2637 0.025 Uiso 1 1 calc R
C38 C -0.2571(3) 0.2630(4) -0.3486(3) 0.0144(13) Uani 1 1 d .
C39 C 0.1787(3) 0.0441(4) 0.1814(3) 0.0191(14) Uani 1 1 d .
H39A H 0.1346 0.0616 0.1613 0.023 Uiso 1 1 calc R
C40 C -0.0570(3) 0.1569(4) -0.0351(3) 0.0139(13) Uani 1 1 d .
H40A H -0.0771 0.1846 -0.0150 0.017 Uiso 1 1 calc R
C41 C -0.5268(3) 0.1459(4) -0.6159(3) 0.0165(13) Uani 1 1 d .
H41A H -0.5445 0.1386 -0.6556 0.020 Uiso 1 1 calc R
C42 C 0.2125(3) 0.0082(4) 0.1521(3) 0.0143(13) Uani 1 1 d .
C43 C -0.1736(3) 0.4598(4) -0.5260(3) 0.0126(12) Uani 1 1 d .
H43A H -0.1315 0.4830 -0.5058 0.015 Uiso 1 1 calc R
C44 C 0.0017(3) 0.0732(4) -0.0929(3) 0.0140(13) Uani 1 1 d .
H44A H 0.0199 0.0440 -0.1140 0.017 Uiso 1 1 calc R
C45 C -0.1716(3) 0.2927(4) -0.2549(3) 0.0227(15) Uani 1 1 d .
H45A H -0.1317 0.3192 -0.2321 0.027 Uiso 1 1 calc R
C46 C 0.0331(3) 0.0739(4) -0.0329(3) 0.0115(12) Uani 1 1 d .
C47 C 0.2153(3) -0.1016(4) -0.0224(3) 0.0124(12) Uani 1 1 d .
C48 C 0.1858(3) -0.1092(3) -0.0815(3) 0.0115(12) Uani 1 1 d .
H48A H 0.1439 -0.0863 -0.1034 0.014 Uiso 1 1 calc R
C49 C -0.2960(3) 0.3904(4) -0.5844(3) 0.0141(13) Uani 1 1 d .
H49A H -0.3384 0.3686 -0.6057 0.017 Uiso 1 1 calc R
C50 C -0.2939(3) 0.3278(4) -0.4947(3) 0.0122(12) Uani 1 1 d .
C51 C 0.2116(3) 0.0535(4) 0.2409(3) 0.0219(15) Uani 1 1 d .
H51A H 0.1888 0.0773 0.2603 0.026 Uiso 1 1 calc R
C52 C 0.1801(3) -0.0028(4) 0.0882(3) 0.0129(13) Uani 1 1 d .
C53 C 0.1825(3) -0.0520(4) 0.0071(3) 0.0130(12) Uani 1 1 d .
C54 C -0.2644(3) 0.3785(4) -0.5255(3) 0.0112(12) Uani 1 1 d .
C55 C 0.3080(3) -0.1801(4) -0.0209(3) 0.0176(14) Uani 1 1 d .
H55A H 0.3494 -0.2045 0.0000 0.021 Uiso 1 1 calc R
C56 C -0.1981(3) 0.3035(4) -0.3147(3) 0.0186(14) Uani 1 1 d .
H56A H -0.1768 0.3367 -0.3312 0.022 Uiso 1 1 calc R
C57 C -0.5337(3) 0.1253(4) -0.5303(3) 0.0177(14) Uani 1 1 d .
H57A H -0.5563 0.1036 -0.5100 0.021 Uiso 1 1 calc R
C58 C -0.2852(3) 0.2113(4) -0.3221(3) 0.0206(14) Uani 1 1 d .
H58A H -0.3235 0.1811 -0.3439 0.025 Uiso 1 1 calc R
C59 C -0.2554(3) 0.2053(4) -0.2626(3) 0.0221(15) Uani 1 1 d .
H59A H -0.2746 0.1706 -0.2451 0.026 Uiso 1 1 calc R
C60 C 0.2780(3) -0.0165(4) 0.1835(3) 0.0182(14) Uani 1 1 d .
H60A H 0.3019 -0.0407 0.1652 0.022 Uiso 1 1 calc R
Mo2 Mo -0.50130(3) -0.08784(3) -0.63955(2) 0.01228(14) Uani 1 1 d .
Mo3 Mo -0.51065(3) -0.29204(3) -0.64364(2) 0.01234(14) Uani 1 1 d .
Mo5 Mo -0.40858(3) -0.19324(3) -0.70943(2) 0.01244(14) Uani 1 1 d .
Mo4 Mo -0.5000 -0.40447(6) -0.7500 0.0211(2) Uani 1 2 d S
Mo1 Mo -0.5000 0.04009(6) -0.7500 0.0268(2) Uani 1 2 d S
O4 O -0.5733(2) -0.0823(3) -0.6305(2) 0.0284(11) Uani 1 1 d .
O12 O -0.4377(2) -0.2835(3) -0.6861(2) 0.0254(11) Uani 1 1 d .
O3 O -0.4475(2) -0.0230(3) -0.5877(2) 0.0273(11) Uani 1 1 d .
O10 O -0.5790(2) -0.2867(3) -0.6287(2) 0.0298(11) Uani 1 1 d .
O11 O -0.5506(2) -0.3592(3) -0.7123(2) 0.0256(11) Uani 1 1 d .
O9 O -0.4591(2) -0.3578(3) -0.5941(2) 0.0286(11) Uani 1 1 d .
O2 O -0.5351(2) -0.0127(3) -0.7070(2) 0.0281(11) Uani 1 1 d .
O8 O -0.4478(3) -0.1849(3) -0.7860(2) 0.0308(12) Uani 1 1 d .
O7 O -0.3240(2) -0.1989(3) -0.6828(2) 0.0289(12) Uani 1 1 d .
O13 O -0.4435(3) -0.4661(3) -0.6999(2) 0.0324(12) Uani 1 1 d .
O5 O -0.4661(2) -0.1896(3) -0.6068(2) 0.0243(11) Uani 1 1 d .
O6 O -0.4250(3) -0.1037(3) -0.6777(2) 0.0356(13) Uani 1 1 d .
O1 O -0.4380(4) 0.1046(5) -0.7053(3) 0.066(2) Uani 1 1 d .

loop_
_atom_site_aniso_label
_atom_site_aniso_U_11
_atom_site_aniso_U_22
_atom_site_aniso_U_33
_atom_site_aniso_U_23
_atom_site_aniso_U_13
_atom_site_aniso_U_12
Ag1 0.0142(3) 0.0272(3) 0.0092(2) -0.0013(2) 0.0028(2) -0.00835(19)
Ag2 0.0194(3) 0.0249(3) 0.0095(2) -0.0007(2) 0.0044(2) 0.0077(2)
N10 0.011(3) 0.016(3) 0.012(3) 0.000(2) 0.002(2) 0.001(2)
N8 0.015(3) 0.011(2) 0.015(3) -0.001(2) 0.008(2) 0.001(2)
N1 0.009(2) 0.017(3) 0.012(3) 0.003(2) 0.001(2) -0.001(2)
N6 0.013(3) 0.014(3) 0.008(3) 0.000(2) 0.004(2) -0.002(2)
N7 0.016(3) 0.013(3) 0.012(3) 0.001(2) 0.006(2) 0.001(2)
C17 0.017(3) 0.018(3) 0.007(3) 0.000(3) 0.003(3) -0.002(3)
C18 0.016(3) 0.011(3) 0.012(3) -0.003(2) 0.006(3) -0.002(2)
N12 0.011(3) 0.016(3) 0.011(3) -0.001(2) 0.003(2) 0.000(2)
C20 0.018(3) 0.018(3) 0.010(3) 0.005(3) 0.005(3) -0.001(2)
N2 0.012(3) 0.012(2) 0.011(3) 0.005(2) 0.004(2) 0.0026(19)
N5 0.012(3) 0.013(2) 0.012(3) -0.004(2) 0.004(2) -0.001(2)
N3 0.018(3) 0.029(3) 0.012(3) 0.003(2) 0.005(2) 0.001(2)
C25 0.010(3) 0.011(3) 0.011(3) -0.001(2) 0.005(3) 0.001(2)
C26 0.013(3) 0.011(3) 0.010(3) -0.001(2) 0.005(3) -0.005(2)
C27 0.022(3) 0.015(3) 0.009(3) 0.001(3) 0.006(3) 0.000(2)
N11 0.012(3) 0.011(2) 0.012(3) -0.002(2) 0.005(2) -0.002(2)
C29 0.009(3) 0.015(3) 0.006(3) 0.000(2) 0.001(2) -0.002(2)
N9 0.024(3) 0.020(3) 0.009(3) 0.002(2) 0.002(2) 0.000(2)
C31 0.011(3) 0.010(3) 0.012(3) -0.001(2) 0.003(3) 0.003(2)
C32 0.016(3) 0.014(3) 0.009(3) 0.000(3) 0.004(3) 0.003(2)
C33 0.018(3) 0.025(4) 0.012(3) 0.000(3) 0.005(3) 0.000(3)
C34 0.013(3) 0.015(3) 0.010(3) -0.003(3) 0.004(3) 0.002(2)
C35 0.017(3) 0.020(3) 0.013(3) 0.002(3) 0.006(3) -0.003(3)
N4 0.013(3) 0.015(3) 0.009(3) 0.000(2) 0.006(2) 0.002(2)
C37 0.015(3) 0.023(3) 0.017(3) 0.002(3) -0.001(3) 0.001(3)
C38 0.015(3) 0.016(3) 0.011(3) -0.001(3) 0.004(3) 0.003(2)
C39 0.012(3) 0.029(4) 0.013(3) -0.002(3) 0.001(3) -0.002(3)
C40 0.016(3) 0.013(3) 0.013(3) -0.001(3) 0.007(3) 0.004(2)
C41 0.013(3) 0.026(4) 0.008(3) -0.001(3) 0.001(3) 0.000(3)
C42 0.018(3) 0.015(3) 0.007(3) 0.001(2) 0.002(3) -0.004(2)
C43 0.010(3) 0.012(3) 0.014(3) -0.003(3) 0.004(3) -0.002(2)
C44 0.017(3) 0.013(3) 0.015(3) -0.002(3) 0.010(3) 0.000(2)
C45 0.021(4) 0.028(4) 0.014(3) -0.004(3) 0.003(3) -0.001(3)
C46 0.010(3) 0.011(3) 0.012(3) 0.001(2) 0.004(3) -0.002(2)
C47 0.012(3) 0.008(3) 0.016(3) 0.002(2) 0.005(3) -0.004(2)
C48 0.008(3) 0.008(3) 0.017(3) 0.002(2) 0.005(3) -0.001(2)
C49 0.012(3) 0.014(3) 0.016(3) -0.002(3) 0.006(3) -0.001(2)
C50 0.011(3) 0.011(3) 0.016(3) -0.002(3) 0.006(3) 0.001(2)
C51 0.016(3) 0.033(4) 0.014(3) -0.007(3) 0.005(3) -0.005(3)
C52 0.013(3) 0.014(3) 0.011(3) 0.000(3) 0.005(3) -0.003(2)
C53 0.015(3) 0.009(3) 0.013(3) 0.000(2) 0.004(3) -0.002(2)
C54 0.013(3) 0.009(3) 0.012(3) -0.003(2) 0.006(3) 0.002(2)
C55 0.014(3) 0.017(3) 0.018(3) -0.001(3) 0.003(3) 0.002(2)
C56 0.023(4) 0.016(3) 0.017(3) 0.001(3) 0.009(3) -0.006(3)
C57 0.016(3) 0.025(3) 0.013(3) -0.001(3) 0.007(3) -0.007(3)
C58 0.021(3) 0.025(4) 0.014(3) 0.001(3) 0.006(3) -0.012(3)
C59 0.028(4) 0.023(4) 0.016(3) 0.002(3) 0.010(3) -0.007(3)
C60 0.018(3) 0.018(3) 0.016(3) 0.000(3) 0.004(3) 0.001(3)
Mo2 0.0137(3) 0.0155(3) 0.0061(3) -0.0008(2) 0.0027(2) -0.0007(2)
Mo3 0.0158(3) 0.0131(3) 0.0082(3) 0.0016(2) 0.0054(2) -0.0015(2)
Mo5 0.0104(3) 0.0122(3) 0.0117(3) 0.0011(2) 0.0019(2) -0.00024(19)
Mo4 0.0178(4) 0.0348(5) 0.0102(4) 0.000 0.0055(3) 0.000
Mo1 0.0230(5) 0.0420(5) 0.0235(5) 0.000 0.0175(4) 0.000
O4 0.028(3) 0.035(3) 0.020(3) 0.001(2) 0.008(2) 0.007(2)
O12 0.030(3) 0.025(3) 0.024(3) -0.002(2) 0.014(2) 0.003(2)
O3 0.028(3) 0.030(3) 0.021(3) -0.005(2) 0.006(2) -0.004(2)
O10 0.029(3) 0.031(3) 0.029(3) 0.000(2) 0.012(2) -0.001(2)
O11 0.031(3) 0.023(3) 0.023(3) -0.003(2) 0.012(2) 0.001(2)
O9 0.030(3) 0.036(3) 0.023(3) 0.007(2) 0.014(2) 0.009(2)
O2 0.038(3) 0.025(3) 0.018(2) -0.003(2) 0.009(2) 0.002(2)
O8 0.049(3) 0.024(3) 0.013(2) 0.003(2) 0.007(2) -0.003(2)
O7 0.013(2) 0.024(3) 0.041(3) 0.015(2) 0.004(2) 0.0002(19)
O13 0.032(3) 0.035(3) 0.025(3) -0.002(2) 0.007(2) -0.001(2)
O5 0.030(3) 0.025(3) 0.018(2) 0.000(2) 0.010(2) -0.001(2)
O6 0.043(3) 0.033(3) 0.042(3) -0.010(3) 0.029(3) -0.013(2)
O1 0.075(5) 0.072(5) 0.079(5) -0.045(4) 0.058(4) -0.040(4)

loop_
_atom_type_symbol
_atom_type_description
_atom_type_scat_dispersion_real
_atom_type_scat_dispersion_imag
_atom_type_scat_source
C C 0.0033 0.0016 'International Tables Vol C Tables 4.2.6.8 and 6.1.1.4'
H H 0.0000 0.0000 'International Tables Vol C Tables 4.2.6.8 and 6.1.1.4'
N N 0.0061 0.0033 'International Tables Vol C Tables 4.2.6.8 and 6.1.1.4'
O O 0.0106 0.0060 'International Tables Vol C Tables 4.2.6.8 and 6.1.1.4'
Mo Mo -1.6832 0.6857 'International Tables Vol C Tables 4.2.6.8 and 6.1.1.4'
Ag Ag -0.8971 1.1015 'International Tables Vol C Tables 4.2.6.8 and 6.1.1.4'

loop_
_geom_angle_atom_site_label_1
_geom_angle_atom_site_label_2
_geom_angle_atom_site_label_3
_geom_angle
_geom_angle_site_symmetry_1
_geom_angle_site_symmetry_3
N1 Ag1 N9 129.76(19) . 1_454
N1 Ag1 N2 123.11(18) . 3_445
N9 Ag1 N2 107.11(19) 1_454 3_445
N8 Ag2 N3 135.19(19) 3_455 .
N8 Ag2 N7 121.88(18) 3_455 .
N3 Ag2 N7 102.93(19) . .
C52 N10 C26 114.2(5) . .
C55 N8 C18 117.3(5) . .
C55 N8 Ag2 126.9(4) . 3_545
C18 N8 Ag2 115.8(4) . 3_545
C41 N1 C57 117.0(5) . .
C41 N1 Ag1 122.8(4) . .
C57 N1 Ag1 120.0(4) . .
C34 N6 C50 114.9(5) . .
C40 N7 C33 116.7(5) . .
C40 N7 Ag2 115.4(4) . .
C33 N7 Ag2 127.2(4) . .
N2 C17 C49 122.6(6) . .
N8 C18 C48 123.5(6) . .
C52 N12 C53 115.3(5) . .
C41 C20 C31 118.4(6) . .
C17 N2 C43 117.8(5) . .
C17 N2 Ag1 120.2(4) . 3
C43 N2 Ag1 122.0(4) . 3
C25 N5 C50 114.3(5) . .
C45 N3 C59 116.8(6) . .
C45 N3 Ag2 127.4(5) . .
C59 N3 Ag2 114.9(4) . .
N4 C25 N5 125.7(5) . .
N4 C25 C31 115.9(5) . .
N5 C25 C31 118.4(5) . .
N11 C26 N10 125.2(6) . .
N11 C26 C46 118.8(5) . .
N10 C26 C46 116.0(5) . .
C55 C27 C47 118.3(6) . .
C26 N11 C53 115.1(5) . .
C43 C29 C54 118.7(5) . .
C37 N9 C51 117.6(5) . .
C37 N9 Ag1 112.3(4) . 1_656
C51 N9 Ag1 129.9(4) . 1_656
C20 C31 C35 118.5(6) . .
C20 C31 C25 121.8(5) . .
C35 C31 C25 119.8(5) . .
C46 C32 C40 119.0(6) . .
N7 C33 C44 123.8(6) . .
N4 C34 N6 125.3(5) . .
N4 C34 C38 116.4(5) . .
N6 C34 C38 118.4(5) . .
C57 C35 C31 118.8(6) . .
C34 N4 C25 114.9(5) . .
N9 C37 C60 123.5(6) . .
C58 C38 C56 118.8(6) . .
C58 C38 C34 119.6(6) . .
C56 C38 C34 121.6(6) . .
C51 C39 C42 119.1(6) . .
N7 C40 C32 123.4(5) . .
N1 C41 C20 123.7(6) . .
C60 C42 C39 118.6(6) . .
C60 C42 C52 119.7(6) . .
C39 C42 C52 121.6(6) . .
N2 C43 C29 123.2(5) . .
C33 C44 C46 118.5(6) . .
N3 C45 C56 124.1(6) . .
C32 C46 C44 118.5(6) . .
C32 C46 C26 118.6(5) . .
C44 C46 C26 122.9(5) . .
C48 C47 C27 119.0(6) . .
C48 C47 C53 120.2(5) . .
C27 C47 C53 120.7(5) . .
C47 C48 C18 118.8(6) . .
C54 C49 C17 120.1(6) . .
N6 C50 N5 124.9(5) . .
N6 C50 C54 118.5(5) . .
N5 C50 C54 116.7(5) . .
N9 C51 C39 122.3(6) . .
N12 C52 N10 125.5(5) . .
N12 C52 C42 117.8(5) . .
N10 C52 C42 116.6(5) . .
N12 C53 N11 124.4(5) . .
N12 C53 C47 118.4(5) . .
N11 C53 C47 117.1(5) . .
C49 C54 C29 117.5(5) . .
C49 C54 C50 122.2(5) . .
C29 C54 C50 120.4(5) . .
N8 C55 C27 123.0(6) . .
C38 C56 C45 117.9(6) . .
N1 C57 C35 123.6(6) . .
C38 C58 C59 118.8(6) . .
N3 C59 C58 123.5(6) . .
C42 C60 C37 118.8(6) . .
O4 Mo2 O3 103.8(2) . .
O4 Mo2 O5 102.6(2) . .
O3 Mo2 O5 100.4(2) . .
O4 Mo2 O2 93.5(2) . .
O3 Mo2 O2 99.9(2) . .
O5 Mo2 O2 150.0(2) . .
O4 Mo2 O6 164.0(2) . .
O3 Mo2 O6 90.4(2) . .
O5 Mo2 O6 81.4(2) . .
O2 Mo2 O6 76.6(2) . .
O4 Mo2 O8 89.8(2) . 2_453
O3 Mo2 O8 166.3(2) . 2_453
O5 Mo2 O8 74.45(19) . 2_453
O2 Mo2 O8 80.62(19) . 2_453
O6 Mo2 O8 76.31(19) . 2_453
O9 Mo3 O10 104.0(2) . .
O9 Mo3 O11 103.0(2) . .
O10 Mo3 O11 97.5(2) . .
O9 Mo3 O5 98.0(2) . .
O10 Mo3 O5 99.2(2) . .
O11 Mo3 O5 149.0(2) . .
O9 Mo3 O12 90.5(2) . .
O10 Mo3 O12 164.9(2) . .
O11 Mo3 O12 75.09(19) . .
O5 Mo3 O12 82.34(19) . .
O9 Mo3 O8 162.3(2) . 2_453
O10 Mo3 O8 92.4(2) . 2_453
O11 Mo3 O8 81.19(18) . 2_453
O5 Mo3 O8 72.21(18) . 2_453
O12 Mo3 O8 73.74(18) . 2_453
O7 Mo5 O8 112.3(3) . .
O7 Mo5 O6 105.4(3) . .
O8 Mo5 O6 110.1(3) . .
O7 Mo5 O12 108.1(2) . .
O8 Mo5 O12 110.7(2) . .
O6 Mo5 O12 110.1(2) . .
O13 Mo4 O13 107.0(4) 2_453 .
O13 Mo4 O11 102.2(2) 2_453 .
O13 Mo4 O11 104.3(2) . .
O13 Mo4 O11 104.3(2) 2_453 2_453
O13 Mo4 O11 102.2(2) . 2_453
O11 Mo4 O11 134.6(3) . 2_453
O1 Mo1 O1 104.6(6) . 2_453
O1 Mo1 O2 108.1(3) . .
O1 Mo1 O2 105.6(3) 2_453 .
O1 Mo1 O2 105.6(3) . 2_453
O1 Mo1 O2 108.1(3) 2_453 2_453
O2 Mo1 O2 123.4(3) . 2_453
Mo5 O12 Mo3 128.8(2) . .
Mo4 O11 Mo3 122.7(2) . .
Mo1 O2 Mo2 136.3(3) . .
Mo5 O8 Mo2 141.4(3) . 2_453
Mo5 O8 Mo3 128.7(2) . 2_453
Mo2 O8 Mo3 88.96(16) 2_453 2_453
Mo2 O5 Mo3 120.7(2) . .
Mo5 O6 Mo2 128.1(3) . .

loop_
_geom_bond_atom_site_label_1
_geom_bond_atom_site_label_2
_geom_bond_distance
_geom_bond_site_symmetry_2
Ag1 N1 2.251(5) .
Ag1 N9 2.277(5) 1_454
Ag1 N2 2.298(5) 3_445
Ag2 N8 2.254(5) 3_455
Ag2 N3 2.285(5) .
Ag2 N7 2.329(5) .
N10 C52 1.338(8) .
N10 C26 1.351(8) .
N8 C55 1.341(8) .
N8 C18 1.352(8) .
N8 Ag2 2.254(5) 3_545
N1 C41 1.341(8) .
N1 C57 1.344(8) .
N6 C34 1.339(8) .
N6 C50 1.344(8) .
N7 C40 1.333(8) .
N7 C33 1.351(8) .
C17 N2 1.345(8) .
C17 C49 1.386(9) .
C18 C48 1.384(8) .
N12 C52 1.327(8) .
N12 C53 1.337(8) .
C20 C41 1.379(9) .
C20 C31 1.385(9) .
N2 C43 1.336(8) .
N2 Ag1 2.298(5) 3
N5 C25 1.338(8) .
N5 C50 1.349(8) .
N3 C45 1.328(9) .
N3 C59 1.346(9) .
C25 N4 1.337(8) .
C25 C31 1.494(8) .
C26 N11 1.325(8) .
C26 C46 1.498(8) .
C27 C55 1.397(9) .
C27 C47 1.401(9) .
N11 C53 1.347(8) .
C29 C43 1.393(8) .
C29 C54 1.408(8) .
N9 C37 1.335(9) .
N9 C51 1.359(9) .
N9 Ag1 2.277(5) 1_656
C31 C35 1.400(9) .
C32 C46 1.380(9) .
C32 C40 1.393(8) .
C33 C44 1.377(9) .
C34 N4 1.332(8) .
C34 C38 1.487(8) .
C35 C57 1.363(9) .
C37 C60 1.393(9) .
C38 C58 1.386(9) .
C38 C56 1.386(9) .
C39 C51 1.390(9) .
C39 C42 1.396(9) .
C42 C60 1.382(9) .
C42 C52 1.490(8) .
C44 C46 1.391(8) .
C45 C56 1.399(9) .
C47 C48 1.376(9) .
C47 C53 1.491(9) .
C49 C54 1.382(9) .
C50 C54 1.473(9) .
C58 C59 1.382(9) .
Mo2 O4 1.708(5) .
Mo2 O3 1.716(5) .
Mo2 O5 1.870(5) .
Mo2 O2 1.985(5) .
Mo2 O6 2.300(5) .
Mo2 O8 2.361(5) 2_453
Mo3 O9 1.679(5) .
Mo3 O10 1.714(5) .
Mo3 O11 1.935(5) .
Mo3 O5 1.961(5) .
Mo3 O12 2.304(5) .
Mo3 O8 2.392(5) 2_453
Mo5 O7 1.696(4) .
Mo5 O8 1.779(5) .
Mo5 O6 1.781(5) .
Mo5 O12 1.806(5) .
Mo4 O13 1.686(5) 2_453
Mo4 O13 1.686(5) .
Mo4 O11 1.911(5) .
Mo4 O11 1.911(5) 2_453
Mo1 O1 1.718(6) .
Mo1 O1 1.718(6) 2_453
Mo1 O2 1.813(5) .
Mo1 O2 1.813(5) 2_453
O8 Mo2 2.361(5) 2_453
O8 Mo3 2.392(5) 2_453
